data_1575611
loop_
_publ_author_name
'Jones, Rebecca S.'
'Kr&#xe4;mer, Tobias'
'Nichol, Gary S.'
'Mahon, Mary F.'
'Kragskow, Jon G. C.'
'Uzelac, Marina'

_publ_section_title
;
 A direct comparison of lithium tetra(<i>n</i>-butyl) manganate(II) and
 magnesiate: structural insights and catalytic hydroamination of styrenes.
;
_journal_issue 81
_journal_name_full 'Chemical communications (Cambridge, England)'
_journal_page_first 15834
_journal_page_last 15837
_journal_paper_doi 10.1039/d5cc04144a
_journal_volume 61
_journal_year 2025
_chemical_formula_moiety 'C44 H112 Li4 Mg2 N12'
_chemical_formula_sum 'C44 H112 Li4 Mg2 N12'
_chemical_formula_weight 885.83
_space_group_crystal_system triclinic
_space_group_IT_number 2
_space_group_name_Hall '-P 1'
_space_group_name_H-M_alt 'P -1'
_atom_sites_solution_hydrogens geom
_atom_sites_solution_primary dual
_audit_creation_date 2025-07-18
_audit_creation_method
;
Olex2 1.5
(compiled 2025.07.13 svn.rb7424aed for OlexSys, GUI svn.r7308)
;
_audit_update_record
;
2025-07-21 deposited with the CCDC.	2025-08-28 downloaded from the CCDC.
;
_cell_angle_alpha 103.3020(10)
_cell_angle_beta 95.8980(10)
_cell_angle_gamma 98.2070(10)
_cell_formula_units_Z 2
_cell_length_a 10.52080(10)
_cell_length_b 16.6818(2)
_cell_length_c 17.4957(2)
_cell_measurement_reflns_used 32654
_cell_measurement_temperature 149.99(10)
_cell_measurement_theta_max 78.8400
_cell_measurement_theta_min 4.2470
_cell_volume 2928.16(6)
_computing_cell_refinement 'CrysAlisPro 1.171.43.130a (Rigaku OD, 2024)'
_computing_data_collection 'CrysAlisPro system (CCD 43.131a 64-bit (release 19-07-2024))'
_computing_data_reduction 'CrysAlisPro 1.171.43.130a (Rigaku OD, 2024)'
_computing_molecular_graphics 'Olex2 1.5 (Dolomanov et al., 2009)'
_computing_publication_material 'Olex2 1.5 (Dolomanov et al., 2009)'
_computing_structure_refinement 'SHELXL 2019/3 (Sheldrick, 2015)'
_computing_structure_solution 'SHELXT  (Sheldrick, 2015)'
_diffrn_ambient_environment N~2~
_diffrn_ambient_temperature 149.99(10)
_diffrn_detector 'Hybrid Pixel Array Detector'
_diffrn_detector_area_resol_mean 10.0000
_diffrn_detector_type 'HyPix-Arc 100'
_diffrn_measured_fraction_theta_full 0.993
_diffrn_measured_fraction_theta_max 0.963
_diffrn_measurement_details
;
List of Runs (angles in degrees, time in seconds):

  # Type    Start    End  Width  t~exp~   \w     \q     \k     \f   Frames
#--------------------------------------------------------------------------
  1  \w    -14.00  58.00   0.50    2.00    --   50.88 -71.00 -91.00  144
  2  \w    -60.00  12.00   0.50    2.00    --  -52.88  71.00  39.00  144
  3  \w    -65.00 -14.00   0.50    2.00    --  -78.40  71.00  39.00  102
  4  \w   -143.00 -95.00   0.50    2.00    --  -78.40 -71.00 -91.00   96
  5  \w    117.00 169.00   0.50    2.00    --  103.80  71.00  39.00  104
  6  \w     39.00  65.00   0.50    2.00    --  103.80 -71.00 -91.00   52
  7  \w    -32.00  -2.00   0.50    2.00    --    2.00 114.00  89.38   60
  8  \w    -19.00   8.00   0.50    2.00    --    6.00  98.00-118.17   54
  9  \w     10.00  37.00   0.50    2.00    --   18.00  72.00  -7.40   54
 10  \w     16.00  42.00   0.50    2.00    --   22.00  69.00-165.11   52
 11  \w     25.00  51.00   0.50    2.00    --   30.00  66.00  37.91   52
 12  \w     25.00  51.00   0.50    2.00    --   30.00  66.00 -52.63   52
 13  \w     25.00  51.00   0.50    2.00    --   30.00  66.00-126.94   52
 14  \w     25.00  51.00   0.50    2.00    --   30.00  66.00 -99.85   52
 15  \w     25.00  51.00   0.50    2.00    --   30.00  66.00 125.97   52
 16  \w     25.00  51.00   0.50    2.00    --   30.00  66.00   1.23   52
 17  \w     25.00  51.00   0.50    2.00    --   30.00  66.00  84.60   52
 18  \w     31.00  58.00   0.50    2.00    --   34.00  62.00-169.20   54
 19  \w     33.00  59.00   0.50    2.00    --   34.00  58.00  -9.63   52
 20  \w     31.00  58.00   0.50    2.00    --   34.00  61.00 164.54   54
 21  \w     32.00  59.00   0.50    2.00    --   34.00  60.00 -66.78   54
 22  \w     31.00  58.00   0.50    2.00    --   34.00  61.00  93.77   54
 23  \w     31.00  58.00   0.50    2.00    --   34.00  62.00  19.16   54
 24  \w     31.00  58.00   0.50    2.00    --   34.00  62.00 124.58   54
 25  \w     31.00  58.00   0.50    2.00    --   34.00  62.00-141.73   54
 26  \w     46.00 116.00   0.50    2.00    --   46.00  54.00 -97.15  140
 27  \w     50.00 120.00   0.50    2.00    --   50.00  54.00 118.10  140
 28  \w     50.00 120.00   0.50    2.00    --   50.00  54.00 100.67  140
 29  \w     50.00 120.00   0.50    2.00    --   50.00  54.00  47.00  140
 30  \w     51.00 121.00   0.50    2.00    --   50.88  51.00 166.20  140
 31  \w     51.00 121.00   0.50    2.00    --   50.88  53.00  72.21  140
 32  \w     52.00 121.00   0.50    2.00    --   50.88  50.00 -24.02  138
 33  \w     51.00 121.00   0.50    2.00    --   50.88  52.00-147.16  140
 34  \w     51.00 121.00   0.50    2.00    --   50.88  52.00-175.56  140
 35  \w     51.00 121.00   0.50    2.00    --   50.88  52.00 141.51  140
 36  \w     51.00 121.00   0.50    2.00    --   50.88  52.00-116.24  140
 37  \w     51.00 121.00   0.50    2.00    --   50.88  52.00 -82.91  140
 38  \w     51.00 121.00   0.50    2.00    --   50.88  51.00 -54.29  140
 39  \w     51.00 121.00   0.50    2.00    --   50.88  52.00  11.22  140
 40  \w      8.00  89.00   0.50    2.00    --   70.00 -88.00 -61.80  162
 41  \w   -146.00 -79.00   0.50    2.00    --  -78.40 -61.00 -90.00  134
 42  \w   -146.00 -79.00   0.50    2.00    --  -78.40 -61.00  30.00  134
 43  \w    -51.00 -10.00   0.50    2.00    --  -78.40  61.00-180.00   82
 44  \w   -146.00 -79.00   0.50    2.00    --  -78.40 -61.00  60.00  134
 45  \w    -51.00 -10.00   0.50    2.00    --  -78.40  61.00  90.00   82
 46  \w   -146.00 -79.00   0.50    2.00    --  -78.40 -61.00 -30.00  134
 47  \w    -51.00 -10.00   0.50    2.00    --  -78.40  61.00   0.00   82
 48  \w   -146.00 -79.00   0.50    2.00    --  -78.40 -61.00 150.00  134
 49  \w   -149.00 -81.00   0.50    2.00    --  -78.40 -45.00  60.00  136
 50  \w   -149.00 -81.00   0.50    2.00    --  -78.40 -45.00-180.00  136
 51  \w   -104.00 -79.00   0.50    2.00    --  -78.40 -61.00-180.00   50
 52  \w   -140.00-114.00   0.50    2.00    --  -78.40 -61.00-150.00   52
 53  \w   -109.00 -79.00   0.50    2.00    --  -78.40 -61.00 -60.00   60
 54  \w    -57.00 -17.00   0.50    2.00    --  -78.40  77.00-150.00   80
 55  \w   -116.00 -84.00   0.50    2.00    --  -78.40 -45.00-120.00   64
 56  \w   -108.00 -81.00   0.50    2.00    --  -78.40 -45.00  90.00   54
 57  \w   -109.00 -79.00   0.50    2.00    --  -78.40 -61.00-150.00   60
 58  \w   -113.00 -87.00   0.50    2.00    --  -78.40 -45.00 -30.00   52
 59  \w   -107.00 -80.00   0.50    2.00    --  -78.40 -61.00 -30.00   54
 60  \w   -114.00 -83.00   0.50    2.00    --  -78.40 -45.00 -60.00   62
 61  \w   -111.00 -85.00   0.50    2.00    --  -78.40 -45.00 -90.00   52
 62  \w   -105.00 -79.00   0.50    2.00    --  -78.40 -61.00   0.00   52
 63  \w   -107.00 -79.00   0.50    2.00    --  -78.40 -61.00  90.00   56
 64  \w   -146.00-113.00   0.50    2.00    --  -78.40 -61.00  90.00   66
 65  \w   -132.00 -79.00   0.50    2.00    --  -78.40 -61.00-120.00  106
 66  \w   -109.00 -83.00   0.50    2.00    --  -78.40 -45.00 150.00   52
 67  \w   -141.00-115.00   0.50    2.00    --  -78.40 -61.00  60.00   52
 68  \w    -57.00 -17.00   0.50    2.00    --  -78.40  77.00 120.00   80
 69  \w   -113.00 -79.00   0.50    2.00    --  -78.40 -61.00 120.00   68
 70  \w   -144.00-119.00   0.50    2.00    --  -78.40 -61.00 -60.00   50
 71  \w    137.00 172.00   0.50    2.00    --  103.80  61.00  60.00   70
 72  \w    101.00 139.00   0.50    2.00    --  103.80  61.00 -90.00   76
 73  \w    147.00 172.00   0.50    2.00    --  103.80  61.00-120.00   50
 74  \w    101.00 131.00   0.50    2.00    --  103.80  61.00-120.00   60
 75  \w    102.00 128.00   0.50    2.00    --  103.80  61.00  60.00   52
 76  \w    121.00 150.00   0.50    2.00    --  103.80 125.00 120.00   58
 77  \w    144.00 170.00   0.50    2.00    --  103.80  61.00 -30.00   52
 78  \w    102.00 128.00   0.50    2.00    --  103.80  61.00 -30.00   52
 79  \w     43.00  92.00   0.50    2.00    --  103.80 -95.00 120.00   98
 80  \w    132.00 172.00   0.50    2.00    --  103.80  61.00 -60.00   80
 81  \w    101.00 126.00   0.50    2.00    --  103.80  61.00 -60.00   50
 82  \w    101.00 171.00   0.50    2.00    --  103.80  61.00 120.00  140
 83  \w    101.00 171.00   0.50    2.00    --  103.80  61.00  90.00  140
 84  \w    102.00 164.00   0.50    2.00    --  103.80  61.00  30.00  124
 85  \w    101.00 172.00   0.50    2.00    --  103.80  61.00-150.00  142
 86  \w    107.00 133.00   0.50    2.00    --  103.80  45.00 150.00   52
 87  \w     39.00 100.00   0.50    2.00    --  103.80-125.00-180.00  122
 88  \w    123.00 165.00   0.50    2.00    --  103.80 125.00   0.00   84
 89  \w    146.00 172.00   0.50    2.00    --  103.80  61.00   0.00   52
 90  \w    125.00 151.00   0.50    2.00    --  103.80 125.00-180.00   52
 91  \w    101.00 127.00   0.50    2.00    --  103.80  61.00   0.00   52
 92  \w    107.00 134.00   0.50    2.00    --  103.80  45.00  30.00   54
 93  \w    101.00 169.00   0.50    2.00    --  103.80  61.00 150.00  136
 94  \w    106.00 131.00   0.50    2.00    --  103.80  45.00 -90.00   50
 95  \w    106.00 145.00   0.50    2.00    --  103.80  45.00-180.00   78
 96  \w     41.00  92.00   0.50    2.00    --  103.80 -95.00-150.00  102
 97  \w    108.00 134.00   0.50    2.00    --  103.80  45.00 120.00   52
 98  \w     44.00  91.00   0.50    2.00    --  103.80 -95.00 -60.00   94
 99  \w    106.00 132.00   0.50    2.00    --  103.80  45.00  90.00   52
100  \w    107.00 132.00   0.50    2.00    --  103.80  45.00  60.00   50
101  \w    110.00 169.00   0.50    2.00    --  103.80  45.00   0.00  118
102  \w    107.00 165.00   0.50    2.00    --  103.80  45.00 -30.00  116
103  \w    123.00 152.00   0.50    2.00    --  103.80 125.00  90.00   58
104  \w     44.00  92.00   0.50    2.00    --  103.80 -95.00 -90.00   96
105  \w    106.00 150.00   0.50    2.00    --  103.80  45.00 -60.00   88
106  \w    109.00 168.00   0.50    2.00    --  103.80 125.00-120.00  118
107  \w    142.00 168.00   0.50    2.00    --  103.80  45.00-120.00   52
108  \w    108.00 134.00   0.50    2.00    --  103.80  45.00-120.00   52
109  \w     43.00  92.00   0.50    2.00    --  103.80 -95.00  30.00   98
110  \w    106.00 147.00   0.50    2.00    --  103.80  45.00-150.00   82
111  \w    119.00 159.00   0.50    2.00    --  103.80 125.00 150.00   80
112  \w    101.00 170.00   0.50    2.00    --  103.80  61.00-180.00  138
113  \w     43.00  92.00   0.50    2.00    --  103.80 -95.00  90.00   98
114  \w     44.00  92.00   0.50    2.00    --  103.80 -95.00  60.00   96
115  \w     46.00  93.00   0.50    2.00    --  107.75-102.00-174.58   94
116  \w     59.00  92.00   0.50    2.00    --  107.75 -98.00  84.61   66
117  \w     62.00  91.00   0.50    2.00    --  107.75 -97.00 155.82   58
118  \w     46.00  93.00   0.50    2.00    --  107.75-102.00-116.84   94
119  \w     45.00  92.00   0.50    2.00    --  107.75 -95.00 -39.46   94
120  \w     67.00  92.00   0.50    2.00    --  107.75 -89.00 -23.69   50
121  \w     68.00  93.00   0.50    2.00    --  107.75 -96.00   6.92   50
;
_diffrn_measurement_device 'four-circle diffractometer'
_diffrn_measurement_device_type 'XtaLAB Synergy, Dualflex, HyPix-Arc 100'
_diffrn_measurement_method '\w scans'
_diffrn_orient_matrix_type 'CrysAlisPro convention (1999,Acta A55,543-557)'
_diffrn_orient_matrix_UB_11 0.0876645000
_diffrn_orient_matrix_UB_12 -0.0008535000
_diffrn_orient_matrix_UB_13 -0.0654027000
_diffrn_orient_matrix_UB_21 0.0472024000
_diffrn_orient_matrix_UB_22 0.0947661000
_diffrn_orient_matrix_UB_23 0.0325134000
_diffrn_orient_matrix_UB_31 0.1114338000
_diffrn_orient_matrix_UB_32 -0.0172648000
_diffrn_orient_matrix_UB_33 0.0549338000
_diffrn_radiation_monochromator mirror
_diffrn_radiation_probe x-ray
_diffrn_radiation_type 'Cu K\a'
_diffrn_radiation_wavelength 1.54184
_diffrn_reflns_av_R_equivalents 0.0463
_diffrn_reflns_av_unetI/netI 0.0107
_diffrn_reflns_Laue_measured_fraction_full 0.993
_diffrn_reflns_Laue_measured_fraction_max 0.963
_diffrn_reflns_limit_h_max 13
_diffrn_reflns_limit_h_min -13
_diffrn_reflns_limit_k_max 21
_diffrn_reflns_limit_k_min -21
_diffrn_reflns_limit_l_max 22
_diffrn_reflns_limit_l_min -22
_diffrn_reflns_number 117165
_diffrn_reflns_point_group_measured_fraction_full 0.993
_diffrn_reflns_point_group_measured_fraction_max 0.963
_diffrn_reflns_theta_full 67.684
_diffrn_reflns_theta_max 79.728
_diffrn_reflns_theta_min 2.621
_diffrn_source 'micro-focus sealed X-ray tube'
_diffrn_source_type 'PhotonJet (Cu) X-ray Source'
_exptl_absorpt_coefficient_mu 0.638
_exptl_absorpt_correction_T_max 1.00000
_exptl_absorpt_correction_T_min 0.92830
_exptl_absorpt_correction_type multi-scan
_exptl_absorpt_process_details
;
CrysAlisPro 1.171.43.130a (Rigaku Oxford Diffraction, 2024)
Empirical absorption correction using spherical harmonics,
implemented in SCALE3 ABSPACK scaling algorithm.
;
_exptl_crystal_colour 'clear colourless'
_exptl_crystal_colour_lustre clear
_exptl_crystal_colour_primary colourless
_exptl_crystal_density_diffrn 1.005
_exptl_crystal_description plank
_exptl_crystal_F_000 992
_exptl_crystal_size_max 0.17
_exptl_crystal_size_mid 0.125
_exptl_crystal_size_min 0.069
_refine_diff_density_max 0.199
_refine_diff_density_min -0.291
_refine_diff_density_rms 0.040
_refine_ls_extinction_method none
_refine_ls_goodness_of_fit_ref 1.122
_refine_ls_hydrogen_treatment constr
_refine_ls_matrix_type full
_refine_ls_number_parameters 613
_refine_ls_number_reflns 20292
_refine_ls_number_restraints 4
_refine_ls_restrained_S_all 1.123
_refine_ls_R_factor_all 0.0509
_refine_ls_R_factor_gt 0.0421
_refine_ls_shift/su_max 0.001
_refine_ls_shift/su_mean 0.000
_refine_ls_structure_factor_coef Fsqd
_refine_ls_weighting_details 'w=1/[\s^2^(Fo^2^)+(0.0667P)^2^+0.3145P] where P=(Fo^2^+2Fc^2^)/3'
_refine_ls_weighting_scheme calc
_refine_ls_wR_factor_gt 0.1275
_refine_ls_wR_factor_ref 0.1339
_reflns_Friedel_coverage 0.000
_reflns_number_gt 16502
_reflns_number_total 20292
_reflns_threshold_expression 'I > 2\s(I)'
_twin_special_details
;
Component 2 rotated by -179.9799\% 
around [0.30 0.90 -0.30] (reciprocal) or [0.70 0.71 0.00] (direct)
;
_cod_data_source_file d5cc04144a2.cif
_cod_data_source_block y24mu11_twin1_hklf4
_cod_depositor_comments 'Adding full bibliography for 1575607--1575611.cif.'
_cod_database_code 1575611
_shelx_shelxl_version_number 2019/3
_chemical_oxdiff_formula 'Li2 Mg N8 C28 H50'
_shelx_space_group_comment
;
The symmetry employed for this shelxl refinement is uniquely defined
by the following loop, which should always be used as a source of
symmetry information in preference to the above space-group names.
They are only intended as comments.
;
_olex2_refinement_description
;
1. Twinned data refinement
 Scales: 0.9108(3)
 0.0892(3)
2. Fixed Uiso
 At 1.2 times of:
  All C(H,H) groups, All C(H,H,H,H) groups
 At 1.5 times of:
  All C(H,H,H) groups
3. Restrained distances
 N8-C27 \\sim N8-C27A
 with sigma of 0.02
 C28-C27 \\sim C28A-C27A
 with sigma of 0.02
 N8-C28 \\sim N8-C28A
 with sigma of 0.04
 C25-C26 \\sim C25-C26A
 with sigma of 0.02
4. Others
 Sof(C27A)=Sof(H27C)=Sof(H27D)=Sof(C28A)=Sof(H28D)=Sof(H28E)=Sof(H28F)=1-FVAR(1)
 Sof(C28)=Sof(H28A)=Sof(H28B)=Sof(H28C)=Sof(C27)=Sof(H27A)=Sof(H27B)=FVAR(1)
 Sof(H25C)=Sof(H25D)=Sof(C26A)=Sof(H26D)=Sof(H26E)=Sof(H26F)=1-FVAR(2)
 Sof(H25A)=Sof(H25B)=Sof(C26)=Sof(H26A)=Sof(H26B)=Sof(H26C)=FVAR(2)
5.a Secondary CH2 refined with riding coordinates:
 C43(H43A,H43B), C41(H41A,H41B), C7(H7A,H7B), C18(H18A,H18B), C17(H17A,H17B),
 C11(H11A,H11B), C1(H1A,H1B), C9(H9A,H9B), C33(H33A,H33B), C13(H13A,H13B),
 C31(H31A,H31B), C5(H5A,H5B), C3(H3A,H3B), C25(H25A,H25B), C25(H25C,H25D),
 C23(H23A,H23B), C15(H15A,H15B), C37(H37A,H37B), C29(H29A,H29B), C35(H35A,H35B),
  C27(H27A,H27B), C27A(H27C,H27D)
5.b Me refined with riding coordinates:
 C26(H26A,H26B,H26C), C26A(H26D,H26E,H26F)
5.c Idealised Me refined as rotating group:
 C4(H4A,H4B,H4C), C8(H8A,H8B,H8C), C42(H42A,H42B,H42C), C44(H44A,H44B,H44C),
 C34(H34A,H34B,H34C), C2(H2A,H2B,H2C), C20(H20A,H20B,H20C), C6(H6A,H6B,H6C),
 C10(H10A,H10B,H10C), C19(H19A,H19B,H19C), C40(H40A,H40B,H40C), C22(H22A,H22B,
 H22C), C39(H39A,H39B,H39C), C32(H32A,H32B,H32C), C24(H24A,H24B,H24C), C38(H38A,
 H38B,H38C), C30(H30A,H30B,H30C), C12(H12A,H12B,H12C), C14(H14A,H14B,H14C),
 C21(H21A,H21B,H21C), C36(H36A,H36B,H36C), C16(H16A,H16B,H16C), C28(H28A,H28B,
 H28C), C28A(H28D,H28E,H28F)
;
_olex2_submission_special_instructions 'No special instructions were received'
_oxdiff_exptl_absorpt_empirical_details
;
Empirical correction (ABSPACK) includes:
- Absorption correction using spherical harmonics
- Frame scaling
;
_oxdiff_exptl_absorpt_empirical_full_max 1.723
_oxdiff_exptl_absorpt_empirical_full_min 0.716
_oxdiff_twin_integration_method simultaneous
_oxdiff_twin_items 2

loop_
_space_group_symop_operation_xyz
'x, y, z'
'-x, -y, -z'

loop_
_atom_site_label
_atom_site_type_symbol
_atom_site_fract_x
_atom_site_fract_y
_atom_site_fract_z
_atom_site_U_iso_or_equiv
_atom_site_adp_type
_atom_site_occupancy
_atom_site_site_symmetry_order
_atom_site_calc_flag
_atom_site_refinement_flags_posn
_atom_site_refinement_flags_adp
_atom_site_refinement_flags_occupancy
_atom_site_disorder_assembly
_atom_site_disorder_group
Mg1 Mg 0.51481(4) 0.78025(2) 0.75020(2) 0.02141(10) Uani 1 1 d . . . . .
Mg2 Mg 0.95764(4) 0.72415(2) 0.25053(2) 0.02392(10) Uani 1 1 d . . . . .
N9 N 1.03791(10) 0.61985(6) 0.26704(6) 0.0262(2) Uani 1 1 d . . . . .
N2 N 0.43497(10) 0.75262(6) 0.84770(6) 0.0252(2) Uani 1 1 d . . . . .
N1 N 0.43344(10) 0.88983(6) 0.75282(6) 0.0254(2) Uani 1 1 d . . . . .
N7 N 0.99093(10) 0.82987(6) 0.34562(6) 0.0264(2) Uani 1 1 d . . . . .
N4 N 0.71771(10) 0.79510(7) 0.75742(6) 0.0259(2) Uani 1 1 d . . . . .
N3 N 0.47664(10) 0.68548(6) 0.64396(6) 0.0271(2) Uani 1 1 d . . . . .
N11 N 0.32854(11) 0.95228(7) 0.94944(7) 0.0337(3) Uani 1 1 d . . . . .
N10 N 1.04479(12) 0.73520(7) 0.14947(6) 0.0319(2) Uani 1 1 d . . . . .
N8 N 0.75227(11) 0.70865(7) 0.23964(7) 0.0314(2) Uani 1 1 d D . . . .
N12 N 1.15538(11) 0.53739(7) 0.07349(6) 0.0299(2) Uani 1 1 d . . . . .
N5 N 0.77529(10) 0.67055(7) 0.55474(7) 0.0299(2) Uani 1 1 d . . . . .
N6 N 0.67643(11) 0.81747(7) 0.43191(7) 0.0333(2) Uani 1 1 d . . . . .
C43 C 1.06993(13) 0.51673(8) -0.00331(8) 0.0306(3) Uani 1 1 d . . . . .
H43A H 1.103178 0.474323 -0.042006 0.037 Uiso 1 1 calc R U . . .
H43B H 1.072308 0.567508 -0.023690 0.037 Uiso 1 1 calc R U . . .
C41 C 0.43767(13) 0.98402(9) 1.01465(8) 0.0357(3) Uani 1 1 d . . . . .
H41A H 0.452630 0.938656 1.040555 0.043 Uiso 1 1 calc R U . . .
H41B H 0.414652 1.029989 1.054798 0.043 Uiso 1 1 calc R U . . .
C7 C 0.32724(12) 0.68232(8) 0.82669(8) 0.0299(3) Uani 1 1 d . . . . .
H7A H 0.362249 0.630935 0.829685 0.036 Uiso 1 1 calc R U . . .
H7B H 0.289799 0.675477 0.770825 0.036 Uiso 1 1 calc R U . . .
C18 C 0.71566(13) 0.78802(8) 0.50262(7) 0.0308(3) Uani 1 1 d . . . . .
H18A H 0.652830 0.799415 0.540498 0.037 Uiso 1 1 calc R U . . .
H18B H 0.801656 0.820233 0.528824 0.037 Uiso 1 1 calc R U . . .
C17 C 0.72294(13) 0.69559(8) 0.48393(8) 0.0304(3) Uani 1 1 d . . . . .
H17A H 0.635115 0.662793 0.463199 0.036 Uiso 1 1 calc R U . . .
H17B H 0.778979 0.682778 0.442158 0.036 Uiso 1 1 calc R U . . .
C11 C 0.44698(13) 0.59663(8) 0.64087(9) 0.0368(3) Uani 1 1 d . . . . .
H11A H 0.455099 0.563853 0.587244 0.044 Uiso 1 1 calc R U . . .
H11B H 0.356019 0.582736 0.649984 0.044 Uiso 1 1 calc R U . . .
C1 C 0.52512(13) 0.96289(8) 0.74957(8) 0.0317(3) Uani 1 1 d . . . . .
H1A H 0.607929 0.963554 0.782375 0.038 Uiso 1 1 calc R U . . .
H1B H 0.490998 1.013680 0.773871 0.038 Uiso 1 1 calc R U . . .
C9 C 0.40501(13) 0.70223(9) 0.57515(8) 0.0340(3) Uani 1 1 d . . . . .
H9A H 0.436561 0.672288 0.527020 0.041 Uiso 1 1 calc R U . . .
H9B H 0.426484 0.762810 0.578559 0.041 Uiso 1 1 calc R U . . .
C33 C 1.14599(14) 0.64171(8) 0.33151(8) 0.0336(3) Uani 1 1 d . . . . .
H33A H 1.111571 0.635263 0.380734 0.040 Uiso 1 1 calc R U . . .
H33B H 1.183239 0.701484 0.339586 0.040 Uiso 1 1 calc R U . . .
C13 C 0.80885(12) 0.86454(8) 0.74598(8) 0.0296(3) Uani 1 1 d . . . . .
H13A H 0.763925 0.889742 0.707302 0.035 Uiso 1 1 calc R U . . .
H13B H 0.880945 0.841413 0.721624 0.035 Uiso 1 1 calc R U . . .
C31 C 0.96947(13) 0.53504(8) 0.25818(8) 0.0316(3) Uani 1 1 d . . . . .
H31A H 1.028155 0.495621 0.239359 0.038 Uiso 1 1 calc R U . . .
H31B H 0.894174 0.524195 0.216108 0.038 Uiso 1 1 calc R U . . .
C4 C 0.19507(13) 0.84183(9) 0.73515(9) 0.0376(3) Uani 1 1 d . . . . .
H4A H 0.210823 0.784653 0.731441 0.056 Uiso 1 1 calc R U . . .
H4B H 0.114850 0.840379 0.700627 0.056 Uiso 1 1 calc R U . . .
H4C H 0.186758 0.868323 0.790117 0.056 Uiso 1 1 calc R U . . .
C5 C 0.50502(14) 0.76164(9) 0.92668(8) 0.0333(3) Uani 1 1 d . . . . .
H5A H 0.449672 0.783605 0.966268 0.040 Uiso 1 1 calc R U . . .
H5B H 0.583803 0.804454 0.934149 0.040 Uiso 1 1 calc R U . . .
C3 C 0.30811(13) 0.89177(9) 0.70918(8) 0.0332(3) Uani 1 1 d . . . . .
H3A H 0.309222 0.868926 0.651817 0.040 Uiso 1 1 calc R U . . .
H3B H 0.294967 0.950552 0.717121 0.040 Uiso 1 1 calc R U . . .
C25 C 1.03099(14) 0.90798(8) 0.32323(9) 0.0350(3) Uani 1 1 d D . . . .
H25A H 1.002939 0.898738 0.265656 0.042 Uiso 0.949(4) 1 calc R U P A 1
H25B H 1.126944 0.921027 0.332185 0.042 Uiso 0.949(4) 1 calc R U P A 1
H25C H 1.072555 0.950904 0.371796 0.042 Uiso 0.051(4) 1 calc R U P A 2
H25D H 1.097863 0.899005 0.287740 0.042 Uiso 0.051(4) 1 calc R U P A 2
C23 C 1.04197(14) 0.83358(9) 0.42737(8) 0.0356(3) Uani 1 1 d . . . . .
H23A H 1.018155 0.777293 0.436514 0.043 Uiso 1 1 calc R U . . .
H23B H 0.997229 0.871966 0.462847 0.043 Uiso 1 1 calc R U . . .
C15 C 0.77538(14) 0.75763(11) 0.81717(10) 0.0406(3) Uani 1 1 d . . . . .
H15A H 0.707181 0.716180 0.828316 0.049 Uiso 1 1 calc R U . . .
H15B H 0.804671 0.801944 0.866802 0.049 Uiso 1 1 calc R U . . .
C8 C 0.21781(14) 0.68915(9) 0.87771(9) 0.0394(3) Uani 1 1 d . . . . .
H8A H 0.150486 0.639311 0.858440 0.059 Uiso 1 1 calc R U . . .
H8B H 0.180402 0.738995 0.874409 0.059 Uiso 1 1 calc R U . . .
H8C H 0.252387 0.693526 0.932978 0.059 Uiso 1 1 calc R U . . .
C37 C 1.16392(16) 0.79236(9) 0.15205(9) 0.0418(3) Uani 1 1 d . . . . .
H37A H 1.144408 0.849665 0.158462 0.050 Uiso 1 1 calc R U . . .
H37B H 1.197815 0.776685 0.100922 0.050 Uiso 1 1 calc R U . . .
C42 C 1.17610(17) 0.46096(9) 0.09783(9) 0.0418(3) Uani 1 1 d . . . . .
H42A H 1.092756 0.430554 0.104450 0.063 Uiso 1 1 calc R U . . .
H42B H 1.234524 0.476015 0.148207 0.063 Uiso 1 1 calc R U . . .
H42C H 1.214808 0.425413 0.057063 0.063 Uiso 1 1 calc R U . . .
C29 C 0.67919(14) 0.62573(9) 0.23288(9) 0.0383(3) Uani 1 1 d . . . . .
H29A H 0.594278 0.632211 0.250984 0.046 Uiso 1 1 calc R U . . .
H29B H 0.726337 0.599174 0.269467 0.046 Uiso 1 1 calc R U . . .
C35 C 0.96011(18) 0.72648(9) 0.07523(8) 0.0434(4) Uani 1 1 d . . . . .
H35A H 0.880704 0.686175 0.074040 0.052 Uiso 1 1 calc R U . . .
H35B H 1.004837 0.701761 0.030747 0.052 Uiso 1 1 calc R U . . .
C44 C 1.28200(15) 0.58247(10) 0.06465(9) 0.0444(4) Uani 1 1 d . . . . .
H44A H 1.320272 0.547123 0.023495 0.067 Uiso 1 1 calc R U . . .
H44B H 1.339929 0.596089 0.115125 0.067 Uiso 1 1 calc R U . . .
H44C H 1.269955 0.634181 0.049465 0.067 Uiso 1 1 calc R U . . .
C34 C 1.25542(15) 0.59072(10) 0.31970(10) 0.0423(3) Uani 1 1 d . . . . .
H34A H 1.294264 0.599083 0.272949 0.063 Uiso 1 1 calc R U . . .
H34B H 1.220387 0.531300 0.311941 0.063 Uiso 1 1 calc R U . . .
H34C H 1.321715 0.609119 0.366641 0.063 Uiso 1 1 calc R U . . .
C2 C 0.55355(16) 0.96786(10) 0.66647(10) 0.0426(3) Uani 1 1 d . . . . .
H2A H 0.474465 0.974000 0.635090 0.064 Uiso 1 1 calc R U . . .
H2B H 0.583027 0.916609 0.640406 0.064 Uiso 1 1 calc R U . . .
H2C H 0.621333 1.016154 0.670751 0.064 Uiso 1 1 calc R U . . .
C20 C 0.91696(13) 0.69839(10) 0.57242(10) 0.0414(3) Uani 1 1 d . . . . .
H20A H 0.957513 0.674221 0.526505 0.062 Uiso 1 1 calc R U . . .
H20B H 0.950931 0.679914 0.618541 0.062 Uiso 1 1 calc R U . . .
H20C H 0.936594 0.759536 0.583964 0.062 Uiso 1 1 calc R U . . .
C6 C 0.54646(15) 0.68339(10) 0.94550(9) 0.0406(3) Uani 1 1 d . . . . .
H6A H 0.469413 0.643799 0.947730 0.061 Uiso 1 1 calc R U . . .
H6B H 0.602362 0.698854 0.996826 0.061 Uiso 1 1 calc R U . . .
H6C H 0.594211 0.657317 0.904010 0.061 Uiso 1 1 calc R U . . .
C10 C 0.25690(14) 0.67785(10) 0.56408(9) 0.0415(3) Uani 1 1 d . . . . .
H10A H 0.218588 0.699540 0.521212 0.062 Uiso 1 1 calc R U . . .
H10B H 0.224498 0.701629 0.613430 0.062 Uiso 1 1 calc R U . . .
H10C H 0.232957 0.616792 0.550536 0.062 Uiso 1 1 calc R U . . .
C19 C 0.74894(17) 0.57858(9) 0.53859(10) 0.0444(4) Uani 1 1 d . . . . .
H19A H 0.655087 0.558751 0.526932 0.067 Uiso 1 1 calc R U . . .
H19B H 0.784080 0.561317 0.585174 0.067 Uiso 1 1 calc R U . . .
H19C H 0.790152 0.554550 0.492926 0.067 Uiso 1 1 calc R U . . .
C40 C 0.21839(16) 0.91169(11) 0.98036(10) 0.0497(4) Uani 1 1 d . . . . .
H40A H 0.244594 0.866338 1.001934 0.075 Uiso 1 1 calc R U . . .
H40B H 0.145907 0.888825 0.937338 0.075 Uiso 1 1 calc R U . . .
H40C H 0.191330 0.952886 1.022393 0.075 Uiso 1 1 calc R U . . .
C22 C 0.54215(14) 0.77830(13) 0.39667(10) 0.0488(4) Uani 1 1 d . . . . .
H22A H 0.537913 0.717962 0.376412 0.073 Uiso 1 1 calc R U . . .
H22B H 0.514774 0.802538 0.353003 0.073 Uiso 1 1 calc R U . . .
H22C H 0.484545 0.788359 0.437179 0.073 Uiso 1 1 calc R U . . .
C39 C 0.28876(18) 1.02127(10) 0.91910(12) 0.0528(4) Uani 1 1 d . . . . .
H39A H 0.270210 1.064232 0.963059 0.079 Uiso 1 1 calc R U . . .
H39B H 0.210711 1.000076 0.879851 0.079 Uiso 1 1 calc R U . . .
H39C H 0.358810 1.045559 0.894136 0.079 Uiso 1 1 calc R U . . .
C32 C 0.92047(18) 0.51478(12) 0.33191(11) 0.0521(4) Uani 1 1 d . . . . .
H32A H 0.870256 0.457984 0.317841 0.078 Uiso 1 1 calc R U . . .
H32B H 0.865203 0.554746 0.353001 0.078 Uiso 1 1 calc R U . . .
H32C H 0.994520 0.518603 0.372217 0.078 Uiso 1 1 calc R U . . .
C24 C 1.18842(16) 0.86171(10) 0.45281(9) 0.0460(4) Uani 1 1 d . . . . .
H24A H 1.234931 0.824138 0.418894 0.069 Uiso 1 1 calc R U . . .
H24B H 1.210487 0.860092 0.508170 0.069 Uiso 1 1 calc R U . . .
H24C H 1.213494 0.918883 0.447624 0.069 Uiso 1 1 calc R U . . .
C26 C 0.97937(18) 0.98421(9) 0.36677(11) 0.0453(5) Uani 0.949(4) 1 d D . P A 1
H26A H 1.011886 1.032795 0.347368 0.068 Uiso 0.949(4) 1 calc R U P A 1
H26B H 0.884342 0.973222 0.357087 0.068 Uiso 0.949(4) 1 calc R U P A 1
H26C H 1.008728 0.995578 0.423821 0.068 Uiso 0.949(4) 1 calc R U P A 1
C38 C 1.26714(17) 0.79225(10) 0.21859(10) 0.0487(4) Uani 1 1 d . . . . .
H38A H 1.288695 0.736023 0.211822 0.073 Uiso 1 1 calc R U . . .
H38B H 1.234867 0.808749 0.269498 0.073 Uiso 1 1 calc R U . . .
H38C H 1.344904 0.831911 0.217667 0.073 Uiso 1 1 calc R U . . .
C30 C 0.65474(16) 0.56634(10) 0.14974(10) 0.0481(4) Uani 1 1 d . . . . .
H30A H 0.603828 0.590225 0.113274 0.072 Uiso 1 1 calc R U . . .
H30B H 0.606839 0.512151 0.151745 0.072 Uiso 1 1 calc R U . . .
H30C H 0.737912 0.558671 0.131060 0.072 Uiso 1 1 calc R U . . .
C12 C 0.53595(16) 0.57152(10) 0.70204(11) 0.0456(4) Uani 1 1 d . . . . .
H12A H 0.625730 0.582334 0.691566 0.068 Uiso 1 1 calc R U . . .
H12B H 0.510488 0.511844 0.698762 0.068 Uiso 1 1 calc R U . . .
H12C H 0.529013 0.604177 0.755235 0.068 Uiso 1 1 calc R U . . .
C14 C 0.86745(16) 0.93446(10) 0.81956(11) 0.0506(4) Uani 1 1 d . . . . .
H14A H 0.797761 0.954607 0.847650 0.076 Uiso 1 1 calc R U . . .
H14B H 0.917139 0.980617 0.803480 0.076 Uiso 1 1 calc R U . . .
H14C H 0.925003 0.912960 0.854713 0.076 Uiso 1 1 calc R U . . .
C21 C 0.68420(19) 0.90881(10) 0.45702(11) 0.0513(4) Uani 1 1 d . . . . .
H21A H 0.624010 0.922100 0.495418 0.077 Uiso 1 1 calc R U . . .
H21B H 0.660915 0.930142 0.410691 0.077 Uiso 1 1 calc R U . . .
H21C H 0.772838 0.934955 0.481653 0.077 Uiso 1 1 calc R U . . .
C36 C 0.9190(2) 0.80669(11) 0.06015(10) 0.0576(5) Uani 1 1 d . . . . .
H36A H 0.856710 0.792764 0.011434 0.086 Uiso 1 1 calc R U . . .
H36B H 0.995433 0.844772 0.054423 0.086 Uiso 1 1 calc R U . . .
H36C H 0.878549 0.833795 0.104957 0.086 Uiso 1 1 calc R U . . .
C16 C 0.88977(16) 0.71445(14) 0.79518(14) 0.0634(6) Uani 1 1 d . . . . .
H16A H 0.922548 0.692225 0.839120 0.095 Uiso 1 1 calc R U . . .
H16B H 0.958861 0.754882 0.784761 0.095 Uiso 1 1 calc R U . . .
H16C H 0.861346 0.668519 0.747557 0.095 Uiso 1 1 calc R U . . .
Li2 Li 0.6715(2) 0.71280(14) 0.65040(13) 0.0288(4) Uani 1 1 d . . . . .
Li4 Li 1.0930(2) 0.62546(13) 0.16134(13) 0.0308(5) Uani 1 1 d . . . . .
Li3 Li 0.7973(2) 0.79422(14) 0.34320(13) 0.0305(5) Uani 1 1 d . . . . .
Li1 Li 0.3837(2) 0.86650(14) 0.85420(13) 0.0290(4) Uani 1 1 d . . . . .
C28 C 0.6918(2) 0.84198(13) 0.22208(13) 0.0400(6) Uani 0.687(4) 1 d D . P B 1
H28A H 0.668197 0.858997 0.275463 0.060 Uiso 0.687(4) 1 calc R U P B 1
H28B H 0.639702 0.865166 0.185557 0.060 Uiso 0.687(4) 1 calc R U P B 1
H28C H 0.784012 0.862935 0.223139 0.060 Uiso 0.687(4) 1 calc R U P B 1
C27 C 0.6661(3) 0.74707(15) 0.19424(15) 0.0342(5) Uani 0.687(4) 1 d D . P B 1
H27A H 0.575161 0.725904 0.198930 0.041 Uiso 0.687(4) 1 calc R U P B 1
H27B H 0.677141 0.730434 0.137562 0.041 Uiso 0.687(4) 1 calc R U P B 1
C27A C 0.7167(6) 0.7586(3) 0.1776(3) 0.0327(12) Uani 0.313(4) 1 d D . P B 2
H27C H 0.783557 0.809071 0.185554 0.039 Uiso 0.313(4) 1 calc R U P B 2
H27D H 0.715007 0.723540 0.123422 0.039 Uiso 0.313(4) 1 calc R U P B 2
C28A C 0.5852(5) 0.7843(3) 0.1861(3) 0.0440(14) Uani 0.313(4) 1 d D . P B 2
H28D H 0.518376 0.734175 0.175252 0.066 Uiso 0.313(4) 1 calc R U P B 2
H28E H 0.566075 0.817592 0.148325 0.066 Uiso 0.313(4) 1 calc R U P B 2
H28F H 0.586208 0.817613 0.240248 0.066 Uiso 0.313(4) 1 calc R U P B 2
C26A C 0.930(2) 0.941(2) 0.284(2) 0.054(11) Uani 0.051(4) 1 d D . P A 2
H26D H 0.967584 0.993454 0.271873 0.080 Uiso 0.051(4) 1 calc R U P A 2
H26E H 0.889354 0.900634 0.234647 0.080 Uiso 0.051(4) 1 calc R U P A 2
H26F H 0.863959 0.952711 0.318991 0.080 Uiso 0.051(4) 1 calc R U P A 2

loop_
_atom_site_aniso_label
_atom_site_aniso_U_11
_atom_site_aniso_U_22
_atom_site_aniso_U_33
_atom_site_aniso_U_23
_atom_site_aniso_U_13
_atom_site_aniso_U_12
Mg1 0.01849(19) 0.02453(19) 0.02125(19) 0.00541(15) 0.00294(14) 0.00421(14)
Mg2 0.0305(2) 0.02040(18) 0.02119(19) 0.00408(15) 0.00369(16) 0.00717(15)
N9 0.0331(5) 0.0215(5) 0.0243(5) 0.0057(4) 0.0019(4) 0.0067(4)
N2 0.0242(5) 0.0280(5) 0.0236(5) 0.0082(4) 0.0027(4) 0.0027(4)
N1 0.0229(5) 0.0264(5) 0.0279(5) 0.0082(4) 0.0031(4) 0.0060(4)
N7 0.0296(5) 0.0221(5) 0.0257(5) 0.0028(4) 0.0042(4) 0.0033(4)
N4 0.0188(5) 0.0323(5) 0.0268(5) 0.0094(4) 0.0013(4) 0.0032(4)
N3 0.0230(5) 0.0285(5) 0.0262(5) 0.0019(4) 0.0024(4) 0.0016(4)
N11 0.0306(6) 0.0353(6) 0.0317(6) -0.0001(4) 0.0053(5) 0.0073(4)
N10 0.0475(7) 0.0264(5) 0.0253(5) 0.0092(4) 0.0090(5) 0.0108(5)
N8 0.0325(6) 0.0264(5) 0.0322(6) 0.0032(4) -0.0042(5) 0.0076(4)
N12 0.0339(6) 0.0287(5) 0.0280(5) 0.0048(4) 0.0068(4) 0.0099(4)
N5 0.0269(5) 0.0313(5) 0.0329(6) 0.0077(4) 0.0086(4) 0.0072(4)
N6 0.0319(6) 0.0407(6) 0.0318(6) 0.0112(5) 0.0094(5) 0.0138(5)
C43 0.0342(7) 0.0339(6) 0.0256(6) 0.0068(5) 0.0093(5) 0.0092(5)
C41 0.0341(7) 0.0407(7) 0.0276(6) -0.0017(5) 0.0073(6) 0.0055(6)
C7 0.0266(6) 0.0299(6) 0.0332(6) 0.0091(5) 0.0044(5) 0.0025(5)
C18 0.0333(7) 0.0332(6) 0.0263(6) 0.0045(5) 0.0065(5) 0.0105(5)
C17 0.0301(6) 0.0313(6) 0.0279(6) 0.0024(5) 0.0063(5) 0.0063(5)
C11 0.0308(7) 0.0294(6) 0.0456(8) 0.0004(6) 0.0098(6) 0.0013(5)
C1 0.0311(6) 0.0247(6) 0.0403(7) 0.0077(5) 0.0085(6) 0.0063(5)
C9 0.0278(6) 0.0446(7) 0.0243(6) 0.0023(5) 0.0023(5) 0.0006(5)
C33 0.0403(7) 0.0284(6) 0.0297(6) 0.0045(5) -0.0025(5) 0.0080(5)
C13 0.0232(6) 0.0311(6) 0.0341(7) 0.0080(5) 0.0041(5) 0.0039(5)
C31 0.0309(6) 0.0266(6) 0.0382(7) 0.0083(5) 0.0068(5) 0.0066(5)
C4 0.0261(6) 0.0448(8) 0.0391(7) 0.0069(6) 0.0007(6) 0.0057(5)
C5 0.0360(7) 0.0369(7) 0.0256(6) 0.0073(5) 0.0010(5) 0.0044(5)
C3 0.0278(6) 0.0384(7) 0.0364(7) 0.0135(6) 0.0023(5) 0.0105(5)
C25 0.0375(7) 0.0257(6) 0.0412(7) 0.0076(5) 0.0075(6) 0.0033(5)
C23 0.0432(8) 0.0354(7) 0.0253(6) 0.0013(5) 0.0047(6) 0.0074(6)
C15 0.0248(6) 0.0591(9) 0.0453(8) 0.0303(7) 0.0024(6) 0.0047(6)
C8 0.0300(7) 0.0446(8) 0.0456(8) 0.0151(6) 0.0104(6) 0.0031(6)
C37 0.0557(9) 0.0324(7) 0.0445(8) 0.0163(6) 0.0204(7) 0.0104(6)
C42 0.0544(9) 0.0339(7) 0.0374(8) 0.0051(6) -0.0013(7) 0.0197(6)
C29 0.0279(6) 0.0342(7) 0.0471(8) -0.0008(6) 0.0086(6) 0.0023(5)
C35 0.0729(11) 0.0337(7) 0.0246(6) 0.0064(5) 0.0048(7) 0.0155(7)
C44 0.0361(8) 0.0526(9) 0.0400(8) 0.0041(7) 0.0081(6) 0.0027(6)
C34 0.0369(8) 0.0410(7) 0.0469(8) 0.0087(6) -0.0040(6) 0.0108(6)
C2 0.0418(8) 0.0447(8) 0.0514(9) 0.0265(7) 0.0152(7) 0.0111(6)
C20 0.0264(7) 0.0564(9) 0.0465(8) 0.0190(7) 0.0082(6) 0.0112(6)
C6 0.0408(8) 0.0504(8) 0.0349(7) 0.0206(6) 0.0012(6) 0.0083(6)
C10 0.0280(7) 0.0554(9) 0.0348(7) 0.0036(6) -0.0026(6) 0.0040(6)
C19 0.0563(9) 0.0328(7) 0.0486(9) 0.0101(6) 0.0212(7) 0.0125(6)
C40 0.0381(8) 0.0597(10) 0.0408(8) -0.0060(7) 0.0139(7) -0.0017(7)
C22 0.0286(7) 0.0827(12) 0.0428(8) 0.0278(8) 0.0067(6) 0.0140(7)
C39 0.0477(9) 0.0386(8) 0.0659(11) 0.0021(7) -0.0078(8) 0.0166(7)
C32 0.0481(9) 0.0579(10) 0.0617(11) 0.0329(9) 0.0201(8) 0.0081(8)
C24 0.0490(9) 0.0393(8) 0.0394(8) -0.0022(6) -0.0113(7) 0.0063(7)
C26 0.0586(11) 0.0261(7) 0.0526(10) 0.0071(6) 0.0155(8) 0.0105(7)
C38 0.0493(9) 0.0421(8) 0.0542(10) 0.0121(7) 0.0119(8) 0.0031(7)
C30 0.0411(8) 0.0357(7) 0.0557(10) -0.0068(7) 0.0005(7) 0.0017(6)
C12 0.0447(8) 0.0362(7) 0.0624(10) 0.0163(7) 0.0186(8) 0.0141(6)
C14 0.0398(8) 0.0425(8) 0.0567(10) -0.0014(7) -0.0085(7) -0.0016(7)
C21 0.0701(11) 0.0446(8) 0.0516(9) 0.0181(7) 0.0224(9) 0.0302(8)
C36 0.0908(15) 0.0467(9) 0.0399(9) 0.0193(7) -0.0040(9) 0.0222(9)
C16 0.0301(8) 0.0812(13) 0.1061(17) 0.0688(13) 0.0158(9) 0.0205(8)
Li2 0.0244(10) 0.0311(10) 0.0306(11) 0.0050(8) 0.0065(8) 0.0057(8)
Li4 0.0417(12) 0.0270(10) 0.0260(10) 0.0064(8) 0.0085(9) 0.0112(9)
Li3 0.0301(11) 0.0308(10) 0.0300(11) 0.0046(8) 0.0066(9) 0.0061(8)
Li1 0.0291(11) 0.0309(10) 0.0272(10) 0.0055(8) 0.0060(8) 0.0071(8)
C28 0.0517(13) 0.0362(11) 0.0397(11) 0.0167(9) 0.0099(10) 0.0188(9)
C27 0.0338(14) 0.0354(11) 0.0338(12) 0.0086(9) 0.0012(10) 0.0099(11)
C27A 0.026(3) 0.040(3) 0.033(3) 0.011(2) 0.003(2) 0.008(2)
C28A 0.034(3) 0.049(3) 0.059(3) 0.025(2) 0.011(2) 0.018(2)
C26A 0.039(17) 0.06(2) 0.07(2) 0.049(18) -0.011(15) -0.011(14)

loop_
_atom_type_symbol
_atom_type_description
_atom_type_scat_dispersion_real
_atom_type_scat_dispersion_imag
_atom_type_scat_source
C C 0.0181 0.0091 'International Tables Vol C Tables 4.2.6.8 and 6.1.1.4'
H H 0.0000 0.0000 'International Tables Vol C Tables 4.2.6.8 and 6.1.1.4'
Li Li 0.0008 0.0003 'International Tables Vol C Tables 4.2.6.8 and 6.1.1.4'
Mg Mg 0.1719 0.1771 'International Tables Vol C Tables 4.2.6.8 and 6.1.1.4'
N N 0.0311 0.0180 'International Tables Vol C Tables 4.2.6.8 and 6.1.1.4'

loop_
_geom_angle_atom_site_label_1
_geom_angle_atom_site_label_2
_geom_angle_atom_site_label_3
_geom_angle
_geom_angle_site_symmetry_1
_geom_angle_site_symmetry_3
_geom_angle_publ_flag
N2 Mg1 N1 95.71(4) . . ?
N2 Mg1 N4 116.62(4) . . ?
N2 Mg1 N3 116.84(4) . . ?
N4 Mg1 N1 115.97(4) . . ?
N4 Mg1 N3 95.49(4) . . ?
N3 Mg1 N1 117.84(4) . . ?
N9 Mg2 N10 95.77(4) . . ?
N9 Mg2 N8 115.38(4) . . ?
N7 Mg2 N9 117.45(5) . . ?
N7 Mg2 N10 116.80(4) . . ?
N7 Mg2 N8 95.45(4) . . ?
N10 Mg2 N8 117.63(5) . . ?
C33 N9 Mg2 112.74(7) . . ?
C33 N9 C31 110.94(10) . . ?
C33 N9 Li4 113.24(11) . . ?
C31 N9 Mg2 127.47(9) . . ?
C31 N9 Li4 107.09(10) . . ?
Li4 N9 Mg2 80.79(7) . . ?
C7 N2 Mg1 113.93(8) . . ?
C7 N2 C5 111.94(10) . . ?
C7 N2 Li1 115.10(10) . . ?
C5 N2 Mg1 126.35(8) . . ?
C5 N2 Li1 103.30(10) . . ?
Li1 N2 Mg1 80.98(7) . . ?
C1 N1 Mg1 114.83(8) . . ?
C1 N1 C3 108.64(10) . . ?
C1 N1 Li1 123.57(11) . . ?
C3 N1 Mg1 124.60(8) . . ?
C3 N1 Li1 102.39(10) . . ?
Li1 N1 Mg1 80.84(7) . . ?
C25 N7 Mg2 113.65(8) . . ?
C25 N7 Li3 116.42(11) . . ?
C23 N7 Mg2 126.03(8) . . ?
C23 N7 C25 112.59(11) . . ?
C23 N7 Li3 102.26(10) . . ?
Li3 N7 Mg2 80.56(7) . . ?
C13 N4 Mg1 129.03(8) . . ?
C13 N4 C15 111.02(10) . . ?
C13 N4 Li2 105.84(10) . . ?
C15 N4 Mg1 112.29(8) . . ?
C15 N4 Li2 111.71(11) . . ?
Li2 N4 Mg1 81.64(7) . . ?
C11 N3 Mg1 123.62(9) . . ?
C11 N3 Li2 105.92(10) . . ?
C9 N3 Mg1 117.84(8) . . ?
C9 N3 C11 109.55(11) . . ?
C9 N3 Li2 114.14(10) . . ?
Li2 N3 Mg1 81.45(7) . . ?
C41 N11 Li1 110.47(10) . . ?
C40 N11 C41 108.49(12) . . ?
C40 N11 Li1 110.58(11) . . ?
C39 N11 C41 110.52(12) . . ?
C39 N11 C40 108.83(13) . . ?
C39 N11 Li1 107.95(12) . . ?
C37 N10 Mg2 123.69(9) . . ?
C37 N10 C35 109.49(12) . . ?
C37 N10 Li4 107.83(11) . . ?
C35 N10 Mg2 118.11(10) . . ?
C35 N10 Li4 112.54(10) . . ?
Li4 N10 Mg2 80.60(7) . . ?
C29 N8 Mg2 118.56(9) . . ?
C29 N8 Li3 121.95(11) . . ?
C29 N8 C27A 119.9(2) . . ?
Li3 N8 Mg2 80.51(8) . . ?
C27 N8 Mg2 127.87(15) . . ?
C27 N8 C29 104.03(15) . . ?
C27 N8 Li3 102.15(13) . . ?
C27A N8 Mg2 103.4(2) . . ?
C27A N8 Li3 104.9(2) . . ?
C43 N12 Li4 112.75(10) . . ?
C42 N12 C43 110.83(11) . . ?
C42 N12 C44 108.53(12) . . ?
C42 N12 Li4 113.41(10) . . ?
C44 N12 C43 108.67(11) . . ?
C44 N12 Li4 102.14(10) . . ?
C17 N5 Li2 109.72(10) . . ?
C20 N5 C17 110.24(10) . . ?
C20 N5 Li2 114.65(11) . . ?
C19 N5 C17 108.88(11) . . ?
C19 N5 C20 108.14(12) . . ?
C19 N5 Li2 104.95(10) . . ?
C18 N6 Li3 113.77(10) . . ?
C22 N6 C18 110.55(11) . . ?
C22 N6 Li3 108.35(11) . . ?
C21 N6 C18 107.92(11) . . ?
C21 N6 C22 109.24(13) . . ?
C21 N6 Li3 106.88(11) . . ?
N12 C43 C43 112.46(13) . 2_765 ?
N12 C43 H43A 109.1 . . ?
N12 C43 H43B 109.1 . . ?
C43 C43 H43A 109.1 2_765 . ?
C43 C43 H43B 109.1 2_765 . ?
H43A C43 H43B 107.8 . . ?
N11 C41 C41 112.04(14) . 2_677 ?
N11 C41 H41A 109.2 . . ?
N11 C41 H41B 109.2 . . ?
C41 C41 H41A 109.2 2_677 . ?
C41 C41 H41B 109.2 2_677 . ?
H41A C41 H41B 107.9 . . ?
N2 C7 H7A 108.3 . . ?
N2 C7 H7B 108.3 . . ?
N2 C7 C8 116.04(11) . . ?
H7A C7 H7B 107.4 . . ?
C8 C7 H7A 108.3 . . ?
C8 C7 H7B 108.3 . . ?
N6 C18 H18A 108.9 . . ?
N6 C18 H18B 108.9 . . ?
N6 C18 C17 113.38(11) . . ?
H18A C18 H18B 107.7 . . ?
C17 C18 H18A 108.9 . . ?
C17 C18 H18B 108.9 . . ?
N5 C17 C18 111.62(10) . . ?
N5 C17 H17A 109.3 . . ?
N5 C17 H17B 109.3 . . ?
C18 C17 H17A 109.3 . . ?
C18 C17 H17B 109.3 . . ?
H17A C17 H17B 108.0 . . ?
N3 C11 H11A 109.1 . . ?
N3 C11 H11B 109.1 . . ?
N3 C11 C12 112.55(12) . . ?
H11A C11 H11B 107.8 . . ?
C12 C11 H11A 109.1 . . ?
C12 C11 H11B 109.1 . . ?
N1 C1 H1A 108.4 . . ?
N1 C1 H1B 108.4 . . ?
N1 C1 C2 115.54(12) . . ?
H1A C1 H1B 107.5 . . ?
C2 C1 H1A 108.4 . . ?
C2 C1 H1B 108.4 . . ?
N3 C9 H9A 108.1 . . ?
N3 C9 H9B 108.1 . . ?
N3 C9 C10 116.70(11) . . ?
H9A C9 H9B 107.3 . . ?
C10 C9 H9A 108.1 . . ?
C10 C9 H9B 108.1 . . ?
N9 C33 H33A 108.3 . . ?
N9 C33 H33B 108.3 . . ?
N9 C33 C34 115.86(11) . . ?
H33A C33 H33B 107.4 . . ?
C34 C33 H33A 108.3 . . ?
C34 C33 H33B 108.3 . . ?
N4 C13 H13A 108.0 . . ?
N4 C13 H13B 108.0 . . ?
N4 C13 C14 117.18(12) . . ?
H13A C13 H13B 107.2 . . ?
C14 C13 H13A 108.0 . . ?
C14 C13 H13B 108.0 . . ?
N9 C31 H31A 108.1 . . ?
N9 C31 H31B 108.1 . . ?
N9 C31 C32 116.83(12) . . ?
H31A C31 H31B 107.3 . . ?
C32 C31 H31A 108.1 . . ?
C32 C31 H31B 108.1 . . ?
H4A C4 H4B 109.5 . . ?
H4A C4 H4C 109.5 . . ?
H4B C4 H4C 109.5 . . ?
C3 C4 H4A 109.5 . . ?
C3 C4 H4B 109.5 . . ?
C3 C4 H4C 109.5 . . ?
N2 C5 H5A 108.0 . . ?
N2 C5 H5B 108.0 . . ?
N2 C5 C6 117.31(11) . . ?
H5A C5 H5B 107.2 . . ?
C6 C5 H5A 108.0 . . ?
C6 C5 H5B 108.0 . . ?
N1 C3 C4 112.77(11) . . ?
N1 C3 H3A 109.0 . . ?
N1 C3 H3B 109.0 . . ?
C4 C3 H3A 109.0 . . ?
C4 C3 H3B 109.0 . . ?
H3A C3 H3B 107.8 . . ?
N7 C25 H25A 108.2 . . ?
N7 C25 H25B 108.2 . . ?
N7 C25 H25C 108.1 . . ?
N7 C25 H25D 108.1 . . ?
N7 C25 C26 116.19(12) . . ?
H25A C25 H25B 107.4 . . ?
H25C C25 H25D 107.3 . . ?
C26 C25 H25A 108.2 . . ?
C26 C25 H25B 108.2 . . ?
C26A C25 N7 116.7(11) . . ?
C26A C25 H25C 108.1 . . ?
C26A C25 H25D 108.1 . . ?
N7 C23 H23A 107.9 . . ?
N7 C23 H23B 107.9 . . ?
N7 C23 C24 117.47(12) . . ?
H23A C23 H23B 107.2 . . ?
C24 C23 H23A 107.9 . . ?
C24 C23 H23B 107.9 . . ?
N4 C15 H15A 108.4 . . ?
N4 C15 H15B 108.4 . . ?
N4 C15 C16 115.55(13) . . ?
H15A C15 H15B 107.5 . . ?
C16 C15 H15A 108.4 . . ?
C16 C15 H15B 108.4 . . ?
C7 C8 H8A 109.5 . . ?
C7 C8 H8B 109.5 . . ?
C7 C8 H8C 109.5 . . ?
H8A C8 H8B 109.5 . . ?
H8A C8 H8C 109.5 . . ?
H8B C8 H8C 109.5 . . ?
N10 C37 H37A 109.0 . . ?
N10 C37 H37B 109.0 . . ?
N10 C37 C38 112.94(12) . . ?
H37A C37 H37B 107.8 . . ?
C38 C37 H37A 109.0 . . ?
C38 C37 H37B 109.0 . . ?
N12 C42 H42A 109.5 . . ?
N12 C42 H42B 109.5 . . ?
N12 C42 H42C 109.5 . . ?
H42A C42 H42B 109.5 . . ?
H42A C42 H42C 109.5 . . ?
H42B C42 H42C 109.5 . . ?
N8 C29 H29A 108.3 . . ?
N8 C29 H29B 108.3 . . ?
N8 C29 C30 115.83(13) . . ?
H29A C29 H29B 107.4 . . ?
C30 C29 H29A 108.3 . . ?
C30 C29 H29B 108.3 . . ?
N10 C35 H35A 108.1 . . ?
N10 C35 H35B 108.1 . . ?
N10 C35 C36 116.58(13) . . ?
H35A C35 H35B 107.3 . . ?
C36 C35 H35A 108.1 . . ?
C36 C35 H35B 108.1 . . ?
N12 C44 H44A 109.5 . . ?
N12 C44 H44B 109.5 . . ?
N12 C44 H44C 109.5 . . ?
H44A C44 H44B 109.5 . . ?
H44A C44 H44C 109.5 . . ?
H44B C44 H44C 109.5 . . ?
C33 C34 H34A 109.5 . . ?
C33 C34 H34B 109.5 . . ?
C33 C34 H34C 109.5 . . ?
H34A C34 H34B 109.5 . . ?
H34A C34 H34C 109.5 . . ?
H34B C34 H34C 109.5 . . ?
C1 C2 H2A 109.5 . . ?
C1 C2 H2B 109.5 . . ?
C1 C2 H2C 109.5 . . ?
H2A C2 H2B 109.5 . . ?
H2A C2 H2C 109.5 . . ?
H2B C2 H2C 109.5 . . ?
N5 C20 H20A 109.5 . . ?
N5 C20 H20B 109.5 . . ?
N5 C20 H20C 109.5 . . ?
H20A C20 H20B 109.5 . . ?
H20A C20 H20C 109.5 . . ?
H20B C20 H20C 109.5 . . ?
C5 C6 H6A 109.5 . . ?
C5 C6 H6B 109.5 . . ?
C5 C6 H6C 109.5 . . ?
H6A C6 H6B 109.5 . . ?
H6A C6 H6C 109.5 . . ?
H6B C6 H6C 109.5 . . ?
C9 C10 H10A 109.5 . . ?
C9 C10 H10B 109.5 . . ?
C9 C10 H10C 109.5 . . ?
H10A C10 H10B 109.5 . . ?
H10A C10 H10C 109.5 . . ?
H10B C10 H10C 109.5 . . ?
N5 C19 H19A 109.5 . . ?
N5 C19 H19B 109.5 . . ?
N5 C19 H19C 109.5 . . ?
H19A C19 H19B 109.5 . . ?
H19A C19 H19C 109.5 . . ?
H19B C19 H19C 109.5 . . ?
N11 C40 H40A 109.5 . . ?
N11 C40 H40B 109.5 . . ?
N11 C40 H40C 109.5 . . ?
H40A C40 H40B 109.5 . . ?
H40A C40 H40C 109.5 . . ?
H40B C40 H40C 109.5 . . ?
N6 C22 H22A 109.5 . . ?
N6 C22 H22B 109.5 . . ?
N6 C22 H22C 109.5 . . ?
H22A C22 H22B 109.5 . . ?
H22A C22 H22C 109.5 . . ?
H22B C22 H22C 109.5 . . ?
N11 C39 H39A 109.5 . . ?
N11 C39 H39B 109.5 . . ?
N11 C39 H39C 109.5 . . ?
H39A C39 H39B 109.5 . . ?
H39A C39 H39C 109.5 . . ?
H39B C39 H39C 109.5 . . ?
C31 C32 H32A 109.5 . . ?
C31 C32 H32B 109.5 . . ?
C31 C32 H32C 109.5 . . ?
H32A C32 H32B 109.5 . . ?
H32A C32 H32C 109.5 . . ?
H32B C32 H32C 109.5 . . ?
C23 C24 H24A 109.5 . . ?
C23 C24 H24B 109.5 . . ?
C23 C24 H24C 109.5 . . ?
H24A C24 H24B 109.5 . . ?
H24A C24 H24C 109.5 . . ?
H24B C24 H24C 109.5 . . ?
C25 C26 H26A 109.5 . . ?
C25 C26 H26B 109.5 . . ?
C25 C26 H26C 109.5 . . ?
H26A C26 H26B 109.5 . . ?
H26A C26 H26C 109.5 . . ?
H26B C26 H26C 109.5 . . ?
C37 C38 H38A 109.5 . . ?
C37 C38 H38B 109.5 . . ?
C37 C38 H38C 109.5 . . ?
H38A C38 H38B 109.5 . . ?
H38A C38 H38C 109.5 . . ?
H38B C38 H38C 109.5 . . ?
C29 C30 H30A 109.5 . . ?
C29 C30 H30B 109.5 . . ?
C29 C30 H30C 109.5 . . ?
H30A C30 H30B 109.5 . . ?
H30A C30 H30C 109.5 . . ?
H30B C30 H30C 109.5 . . ?
C11 C12 H12A 109.5 . . ?
C11 C12 H12B 109.5 . . ?
C11 C12 H12C 109.5 . . ?
H12A C12 H12B 109.5 . . ?
H12A C12 H12C 109.5 . . ?
H12B C12 H12C 109.5 . . ?
C13 C14 H14A 109.5 . . ?
C13 C14 H14B 109.5 . . ?
C13 C14 H14C 109.5 . . ?
H14A C14 H14B 109.5 . . ?
H14A C14 H14C 109.5 . . ?
H14B C14 H14C 109.5 . . ?
N6 C21 H21A 109.5 . . ?
N6 C21 H21B 109.5 . . ?
N6 C21 H21C 109.5 . . ?
H21A C21 H21B 109.5 . . ?
H21A C21 H21C 109.5 . . ?
H21B C21 H21C 109.5 . . ?
C35 C36 H36A 109.5 . . ?
C35 C36 H36B 109.5 . . ?
C35 C36 H36C 109.5 . . ?
H36A C36 H36B 109.5 . . ?
H36A C36 H36C 109.5 . . ?
H36B C36 H36C 109.5 . . ?
C15 C16 H16A 109.5 . . ?
C15 C16 H16B 109.5 . . ?
C15 C16 H16C 109.5 . . ?
H16A C16 H16B 109.5 . . ?
H16A C16 H16C 109.5 . . ?
H16B C16 H16C 109.5 . . ?
N4 Li2 N3 100.87(10) . . ?
N4 Li2 N5 134.81(12) . . ?
N3 Li2 N5 123.82(12) . . ?
N9 Li4 N10 101.59(10) . . ?
N9 Li4 N12 131.99(12) . . ?
N10 Li4 N12 125.73(12) . . ?
N7 Li3 N6 131.41(12) . . ?
N8 Li3 N7 101.27(10) . . ?
N8 Li3 N6 126.19(12) . . ?
N2 Li1 N11 130.96(12) . . ?
N1 Li1 N2 101.39(10) . . ?
N1 Li1 N11 126.63(12) . . ?
H28A C28 H28B 109.5 . . ?
H28A C28 H28C 109.5 . . ?
H28B C28 H28C 109.5 . . ?
C27 C28 H28A 109.5 . . ?
C27 C28 H28B 109.5 . . ?
C27 C28 H28C 109.5 . . ?
N8 C27 C28 112.55(19) . . ?
N8 C27 H27A 109.1 . . ?
N8 C27 H27B 109.1 . . ?
C28 C27 H27A 109.1 . . ?
C28 C27 H27B 109.1 . . ?
H27A C27 H27B 107.8 . . ?
N8 C27A H27C 109.5 . . ?
N8 C27A H27D 109.5 . . ?
H27C C27A H27D 108.1 . . ?
C28A C27A N8 110.6(4) . . ?
C28A C27A H27C 109.5 . . ?
C28A C27A H27D 109.5 . . ?
C27A C28A H28D 109.5 . . ?
C27A C28A H28E 109.5 . . ?
C27A C28A H28F 109.5 . . ?
H28D C28A H28E 109.5 . . ?
H28D C28A H28F 109.5 . . ?
H28E C28A H28F 109.5 . . ?
C25 C26A H26D 109.5 . . ?
C25 C26A H26E 109.5 . . ?
C25 C26A H26F 109.5 . . ?
H26D C26A H26E 109.5 . . ?
H26D C26A H26F 109.5 . . ?
H26E C26A H26F 109.5 . . ?

loop_
_geom_bond_atom_site_label_1
_geom_bond_atom_site_label_2
_geom_bond_distance
_geom_bond_site_symmetry_2
_geom_bond_publ_flag
Mg1 N2 2.0913(11) . ?
Mg1 N1 2.1196(11) . ?
Mg1 N4 2.1008(10) . ?
Mg1 N3 2.1044(11) . ?
Mg2 N9 2.1034(11) . ?
Mg2 N7 2.0868(10) . ?
Mg2 N10 2.1062(11) . ?
Mg2 N8 2.1224(12) . ?
N9 C33 1.4584(17) . ?
N9 C31 1.4594(16) . ?
N9 Li4 2.012(2) . ?
N2 C7 1.4599(16) . ?
N2 C5 1.4624(17) . ?
N2 Li1 2.030(2) . ?
N1 C1 1.4582(16) . ?
N1 C3 1.4626(17) . ?
N1 Li1 2.006(2) . ?
N7 C25 1.4633(16) . ?
N7 C23 1.4594(17) . ?
N7 Li3 2.032(2) . ?
N4 C13 1.4595(16) . ?
N4 C15 1.4595(18) . ?
N4 Li2 2.017(2) . ?
N3 C11 1.4577(17) . ?
N3 C9 1.4574(17) . ?
N3 Li2 2.021(2) . ?
N11 C41 1.4763(18) . ?
N11 C40 1.4723(19) . ?
N11 C39 1.468(2) . ?
N11 Li1 2.121(2) . ?
N10 C37 1.4524(19) . ?
N10 C35 1.4630(19) . ?
N10 Li4 2.018(2) . ?
N8 C29 1.4563(17) . ?
N8 Li3 1.996(2) . ?
N8 C27 1.454(3) . ?
N8 C27A 1.560(5) . ?
N12 C43 1.4773(17) . ?
N12 C42 1.4712(18) . ?
N12 C44 1.4744(18) . ?
N12 Li4 2.096(2) . ?
N5 C17 1.4752(18) . ?
N5 C20 1.4747(17) . ?
N5 C19 1.4741(17) . ?
N5 Li2 2.131(2) . ?
N6 C18 1.4747(17) . ?
N6 C22 1.475(2) . ?
N6 C21 1.4733(19) . ?
N6 Li3 2.109(2) . ?
C43 C43 1.523(3) 2_765 ?
C43 H43A 0.9900 . ?
C43 H43B 0.9900 . ?
C41 C41 1.527(3) 2_677 ?
C41 H41A 0.9900 . ?
C41 H41B 0.9900 . ?
C7 H7A 0.9900 . ?
C7 H7B 0.9900 . ?
C7 C8 1.5288(18) . ?
C18 H18A 0.9900 . ?
C18 H18B 0.9900 . ?
C18 C17 1.5157(18) . ?
C17 H17A 0.9900 . ?
C17 H17B 0.9900 . ?
C11 H11A 0.9900 . ?
C11 H11B 0.9900 . ?
C11 C12 1.520(2) . ?
C1 H1A 0.9900 . ?
C1 H1B 0.9900 . ?
C1 C2 1.532(2) . ?
C9 H9A 0.9900 . ?
C9 H9B 0.9900 . ?
C9 C10 1.5336(19) . ?
C33 H33A 0.9900 . ?
C33 H33B 0.9900 . ?
C33 C34 1.5293(19) . ?
C13 H13A 0.9900 . ?
C13 H13B 0.9900 . ?
C13 C14 1.529(2) . ?
C31 H31A 0.9900 . ?
C31 H31B 0.9900 . ?
C31 C32 1.527(2) . ?
C4 H4A 0.9800 . ?
C4 H4B 0.9800 . ?
C4 H4C 0.9800 . ?
C4 C3 1.5223(19) . ?
C5 H5A 0.9900 . ?
C5 H5B 0.9900 . ?
C5 C6 1.527(2) . ?
C3 H3A 0.9900 . ?
C3 H3B 0.9900 . ?
C25 H25A 0.9900 . ?
C25 H25B 0.9900 . ?
C25 H25C 0.9900 . ?
C25 H25D 0.9900 . ?
C25 C26 1.5261(19) . ?
C25 C26A 1.45(2) . ?
C23 H23A 0.9900 . ?
C23 H23B 0.9900 . ?
C23 C24 1.533(2) . ?
C15 H15A 0.9900 . ?
C15 H15B 0.9900 . ?
C15 C16 1.527(2) . ?
C8 H8A 0.9800 . ?
C8 H8B 0.9800 . ?
C8 H8C 0.9800 . ?
C37 H37A 0.9900 . ?
C37 H37B 0.9900 . ?
C37 C38 1.509(2) . ?
C42 H42A 0.9800 . ?
C42 H42B 0.9800 . ?
C42 H42C 0.9800 . ?
C29 H29A 0.9900 . ?
C29 H29B 0.9900 . ?
C29 C30 1.533(2) . ?
C35 H35A 0.9900 . ?
C35 H35B 0.9900 . ?
C35 C36 1.533(2) . ?
C44 H44A 0.9800 . ?
C44 H44B 0.9800 . ?
C44 H44C 0.9800 . ?
C34 H34A 0.9800 . ?
C34 H34B 0.9800 . ?
C34 H34C 0.9800 . ?
C2 H2A 0.9800 . ?
C2 H2B 0.9800 . ?
C2 H2C 0.9800 . ?
C20 H20A 0.9800 . ?
C20 H20B 0.9800 . ?
C20 H20C 0.9800 . ?
C6 H6A 0.9800 . ?
C6 H6B 0.9800 . ?
C6 H6C 0.9800 . ?
C10 H10A 0.9800 . ?
C10 H10B 0.9800 . ?
C10 H10C 0.9800 . ?
C19 H19A 0.9800 . ?
C19 H19B 0.9800 . ?
C19 H19C 0.9800 . ?
C40 H40A 0.9800 . ?
C40 H40B 0.9800 . ?
C40 H40C 0.9800 . ?
C22 H22A 0.9800 . ?
C22 H22B 0.9800 . ?
C22 H22C 0.9800 . ?
C39 H39A 0.9800 . ?
C39 H39B 0.9800 . ?
C39 H39C 0.9800 . ?
C32 H32A 0.9800 . ?
C32 H32B 0.9800 . ?
C32 H32C 0.9800 . ?
C24 H24A 0.9800 . ?
C24 H24B 0.9800 . ?
C24 H24C 0.9800 . ?
C26 H26A 0.9800 . ?
C26 H26B 0.9800 . ?
C26 H26C 0.9800 . ?
C38 H38A 0.9800 . ?
C38 H38B 0.9800 . ?
C38 H38C 0.9800 . ?
C30 H30A 0.9800 . ?
C30 H30B 0.9800 . ?
C30 H30C 0.9800 . ?
C12 H12A 0.9800 . ?
C12 H12B 0.9800 . ?
C12 H12C 0.9800 . ?
C14 H14A 0.9800 . ?
C14 H14B 0.9800 . ?
C14 H14C 0.9800 . ?
C21 H21A 0.9800 . ?
C21 H21B 0.9800 . ?
C21 H21C 0.9800 . ?
C36 H36A 0.9800 . ?
C36 H36B 0.9800 . ?
C36 H36C 0.9800 . ?
C16 H16A 0.9800 . ?
C16 H16B 0.9800 . ?
C16 H16C 0.9800 . ?
C28 H28A 0.9800 . ?
C28 H28B 0.9800 . ?
C28 H28C 0.9800 . ?
C28 C27 1.521(3) . ?
C27 H27A 0.9900 . ?
C27 H27B 0.9900 . ?
C27A H27C 0.9900 . ?
C27A H27D 0.9900 . ?
C27A C28A 1.517(7) . ?
C28A H28D 0.9800 . ?
C28A H28E 0.9800 . ?
C28A H28F 0.9800 . ?
C26A H26D 0.9800 . ?
C26A H26E 0.9800 . ?
C26A H26F 0.9800 . ?

loop_
_geom_torsion_atom_site_label_1
_geom_torsion_atom_site_label_2
_geom_torsion_atom_site_label_3
_geom_torsion_atom_site_label_4
_geom_torsion
_geom_torsion_site_symmetry_1
_geom_torsion_site_symmetry_2
_geom_torsion_site_symmetry_3
_geom_torsion_site_symmetry_4
_geom_torsion_publ_flag
Mg1 N2 C7 C8 -144.39(10) . . . . ?
Mg1 N2 C5 C6 -97.54(13) . . . . ?
Mg1 N1 C1 C2 82.53(13) . . . . ?
Mg1 N1 C3 C4 62.76(14) . . . . ?
Mg1 N4 C13 C14 91.77(14) . . . . ?
Mg1 N4 C15 C16 141.88(13) . . . . ?
Mg1 N3 C11 C12 -44.25(14) . . . . ?
Mg1 N3 C9 C10 -90.60(13) . . . . ?
Mg2 N9 C33 C34 -145.34(10) . . . . ?
Mg2 N9 C31 C32 -89.96(15) . . . . ?
Mg2 N7 C25 C26 143.30(12) . . . . ?
Mg2 N7 C25 C26A 76.8(19) . . . . ?
Mg2 N7 C23 C24 94.72(13) . . . . ?
Mg2 N10 C37 C38 44.35(16) . . . . ?
Mg2 N10 C35 C36 89.41(16) . . . . ?
Mg2 N8 C29 C30 -81.92(15) . . . . ?
Mg2 N8 C27 C28 -61.1(3) . . . . ?
Mg2 N8 C27A C28A -157.2(4) . . . . ?
N6 C18 C17 N5 174.14(10) . . . . ?
C7 N2 C5 C6 49.54(15) . . . . ?
C11 N3 C9 C10 57.84(15) . . . . ?
C1 N1 C3 C4 -156.78(11) . . . . ?
C9 N3 C11 C12 169.52(11) . . . . ?
C33 N9 C31 C32 54.60(16) . . . . ?
C13 N4 C15 C16 -65.68(18) . . . . ?
C31 N9 C33 C34 64.60(15) . . . . ?
C5 N2 C7 C8 64.23(15) . . . . ?
C3 N1 C1 C2 -62.21(14) . . . . ?
C25 N7 C23 C24 -52.40(16) . . . . ?
C23 N7 C25 C26 -65.33(16) . . . . ?
C23 N7 C25 C26A -131.8(19) . . . . ?
C15 N4 C13 C14 -54.80(16) . . . . ?
C37 N10 C35 C36 -59.48(18) . . . . ?
C42 N12 C43 C43 70.55(17) . . . 2_765 ?
C29 N8 C27 C28 153.9(2) . . . . ?
C29 N8 C27A C28A 68.1(4) . . . . ?
C35 N10 C37 C38 -168.86(12) . . . . ?
C44 N12 C43 C43 -170.29(14) . . . 2_765 ?
C20 N5 C17 C18 -75.97(13) . . . . ?
C19 N5 C17 C18 165.56(11) . . . . ?
C40 N11 C41 C41 171.79(15) . . . 2_677 ?
C22 N6 C18 C17 65.46(14) . . . . ?
C39 N11 C41 C41 -68.97(19) . . . 2_677 ?
C21 N6 C18 C17 -175.13(12) . . . . ?
Li2 N4 C13 C14 -176.19(12) . . . . ?
Li2 N4 C15 C16 52.21(17) . . . . ?
Li2 N3 C11 C12 45.98(14) . . . . ?
Li2 N3 C9 C10 176.40(12) . . . . ?
Li2 N5 C17 C18 51.22(13) . . . . ?
Li4 N9 C33 C34 -55.85(15) . . . . ?
Li4 N9 C31 C32 178.64(13) . . . . ?
Li4 N10 C37 C38 -46.12(15) . . . . ?
Li4 N10 C35 C36 -179.38(15) . . . . ?
Li4 N12 C43 C43 -57.81(17) . . . 2_765 ?
Li3 N7 C25 C26 52.29(17) . . . . ?
Li3 N7 C25 C26A -14.2(19) . . . . ?
Li3 N7 C23 C24 -178.11(12) . . . . ?
Li3 N8 C29 C30 -178.71(13) . . . . ?
Li3 N8 C27 C28 26.2(3) . . . . ?
Li3 N8 C27A C28A -73.6(4) . . . . ?
Li3 N6 C18 C17 -56.72(14) . . . . ?
Li1 N2 C7 C8 -53.33(15) . . . . ?
Li1 N2 C5 C6 173.95(12) . . . . ?
Li1 N1 C1 C2 178.08(12) . . . . ?
Li1 N1 C3 C4 -24.59(14) . . . . ?
Li1 N11 C41 C41 50.43(19) . . . 2_677 ?
C27 N8 C29 C30 66.99(18) . . . . ?
C27A N8 C29 C30 46.2(3) . . . . ?

loop_
_twin_individual_id
_twin_individual_mass_fraction_refined
_oxdiff_twin_reflns_isolated
_oxdiff_twin_reflns_overlapped
_twin_individual_twin_lattice_type
_twin_individual_twin_matrix_11
_twin_individual_twin_matrix_12
_twin_individual_twin_matrix_13
_twin_individual_twin_matrix_21
_twin_individual_twin_matrix_22
_twin_individual_twin_matrix_23
_twin_individual_twin_matrix_31
_twin_individual_twin_matrix_32
_twin_individual_twin_matrix_33
1 0.9108(3) 58040 53266 ref 1.0000 0.0000 0.0000 0.0000 1.0000 0.0000 0.0000 0.0000 1.0000
2 0.0892(3) 57762 53265 nmt -0.5027 0.5016 0.0020 1.4911 0.5048 0.0062 -0.4973 -0.5022 -1.0020
